data_7020838
loop_
_publ_author_name
'Cai, Weizhao'
'Katrusiak, Andrzej'

_publ_section_title
;
 Structure of the high-pressure phase IV of KH2PO4 (KDP).
;
_journal_issue 4
_journal_name_full 'Dalton transactions (Cambridge, England : 2003)'
_journal_page_first 863
_journal_page_last 866
_journal_paper_doi 10.1039/c2dt32131a
_journal_volume 42
_journal_year 2013
_chemical_formula_moiety 'H2 O4 P, K'
_chemical_formula_sum 'H2 K O4 P'
_chemical_formula_weight 136.09
_chemical_name_common PotassiumDihydrogenPhosphate
_chemical_name_systematic
; 
 ? 
;
_space_group_IT_number 14
_symmetry_cell_setting monoclinic
_symmetry_space_group_name_Hall '-P 2ybc'
_symmetry_space_group_name_H-M 'P 1 21/c 1'
_atom_sites_solution_hydrogens geom
_atom_sites_solution_primary direct
_atom_sites_solution_secondary difmap
_audit_creation_method SHELXL-97
_cell_angle_alpha 90.00
_cell_angle_beta 108.11(2)
_cell_angle_gamma 90.00
_cell_formula_units_Z 12
_cell_length_a 14.384(3)
_cell_length_b 4.449(5)
_cell_length_c 18.305(6)
_cell_measurement_pressure 1620000
_cell_measurement_reflns_used 2744
_cell_measurement_temperature 296(2)
_cell_measurement_theta_max 26.51
_cell_measurement_theta_min 4.33
_cell_volume 1113.4(13)
_computing_cell_refinement 'CrysAlis (Oxford Diffraction, 2004)'
_computing_data_collection 'CrysAlis (Oxford Diffraction, 2004)'
_computing_data_reduction 'CrysAlisRED (Oxford Diffraction, 2004)'
_computing_molecular_graphics 'Mercury (Macrae et al., 2008)'
_computing_publication_material 'SHELXL-97 (Sheldrick, 2008)'
_computing_structure_refinement 'SHELXL-97 (Sheldrick, 2008)'
_computing_structure_solution 'SHELXS-97 (Sheldrick, 2008)'
_diffrn_ambient_temperature 296(2)
_diffrn_measured_fraction_theta_full 0.190
_diffrn_measured_fraction_theta_max 0.190
_diffrn_measurement_device_type 'Kuma KM4CCD \k geometry'
_diffrn_measurement_method
;HP omega scans - for more details see:
A. Budzianowski, A. Katrusiak in High-Pressure Crystallography
(Eds.: A. Katrusiak, P. F. McMillan),
Dordrecht: Kluwer Acad. Publ., 2004 pp.157-168
;
_diffrn_radiation_monochromator graphite
_diffrn_radiation_source 'fine-focus sealed tube'
_diffrn_radiation_type MoK\a
_diffrn_radiation_wavelength 0.71073
_diffrn_reflns_av_R_equivalents 0.1223
_diffrn_reflns_av_sigmaI/netI 0.0671
_diffrn_reflns_limit_h_max 17
_diffrn_reflns_limit_h_min -17
_diffrn_reflns_limit_k_max 1
_diffrn_reflns_limit_k_min -1
_diffrn_reflns_limit_l_max 20
_diffrn_reflns_limit_l_min -20
_diffrn_reflns_number 2744
_diffrn_reflns_theta_full 26.51
_diffrn_reflns_theta_max 26.51
_diffrn_reflns_theta_min 4.33
_exptl_absorpt_coefficient_mu 1.715
_exptl_absorpt_correction_T_max 0.6740
_exptl_absorpt_correction_T_min 0.4226
_exptl_absorpt_correction_type analytical
_exptl_absorpt_process_details
;
Katrusiak, A. (2003). REDSHABS - Program for correcting
reflections intensities for DAC absorption, gasket shadowing
and sample crystal absorption. Adam Mickiewicz University, Pozna\'n.
Katrusiak, A. (2004). Z. Kristallogr. 219, 461-467
;
_exptl_crystal_colour colourless
_exptl_crystal_density_diffrn 2.436
_exptl_crystal_density_method 'not measured'
_exptl_crystal_description plate-like
_exptl_crystal_F_000 816
_exptl_crystal_size_max 0.42
_exptl_crystal_size_mid 0.20
_exptl_crystal_size_min 0.19
_refine_diff_density_max 0.519
_refine_diff_density_min -0.523
_refine_diff_density_rms 0.107
_refine_ls_extinction_method none
_refine_ls_goodness_of_fit_ref 1.164
_refine_ls_hydrogen_treatment constr
_refine_ls_matrix_type full
_refine_ls_number_parameters 163
_refine_ls_number_reflns 440
_refine_ls_number_restraints 96
_refine_ls_restrained_S_all 1.052
_refine_ls_R_factor_all 0.0814
_refine_ls_R_factor_gt 0.0741
_refine_ls_shift/su_max 0.000
_refine_ls_shift/su_mean 0.000
_refine_ls_structure_factor_coef Fsqd
_refine_ls_weighting_details 'calc w=1/[\s^2^(Fo^2^)+(0.1557P)^2^+2.0468P] where P=(Fo^2^+2Fc^2^)/3'
_refine_ls_weighting_scheme calc
_refine_ls_wR_factor_gt 0.1865
_refine_ls_wR_factor_ref 0.2004
_reflns_number_gt 390
_reflns_number_total 440
_reflns_threshold_expression >2sigma(I)
_cod_data_source_file c2dt32131a.txt
_cod_data_source_block KDP_1.62GPa_CSD-424769
_cod_original_cell_volume 1113.3(13)
_cod_original_sg_symbol_H-M P21/c
_cod_database_code 7020838

loop_
_symmetry_equiv_pos_as_xyz
'x, y, z'
'-x, y+1/2, -z+1/2'
'-x, -y, -z'
'x, -y-1/2, z-1/2'

loop_
_atom_site_label
_atom_site_type_symbol
_atom_site_fract_x
_atom_site_fract_y
_atom_site_fract_z
_atom_site_U_iso_or_equiv
_atom_site_adp_type
_atom_site_occupancy
_atom_site_symmetry_multiplicity
_atom_site_calc_flag
_atom_site_refinement_flags
K1 K 0.1592(2) 0.0601(16) 0.26455(15) 0.033(4) Uani 1 1 d U
K2 K 0.1803(2) -0.0348(16) 0.02545(16) 0.041(4) Uani 1 1 d U
K3 K 0.5067(2) 0.0124(15) 0.13358(16) 0.033(4) Uani 1 1 d U
P1 P 0.3275(2) 0.5162(18) 0.1869(2) 0.030(4) Uani 1 1 d U
P2 P 0.3345(2) 0.0753(19) 0.4350(2) 0.030(4) Uani 1 1 d U
P3 P 0.0167(2) 0.108(2) 0.38122(18) 0.024(4) Uani 1 1 d U
O1 O 0.3986(7) 0.284(7) 0.2225(5) 0.050(5) Uani 1 1 d U
H1 H 0.3735 0.0799 0.2321 0.060 Uiso 0.50 1 d P
O5 O 0.2571(6) -0.148(6) 0.4119(5) 0.038(5) Uani 1 1 d U
H5 H 0.2781 -0.3621 0.3983 0.045 Uiso 0.50 1 d P
O9 O 0.0838(6) 0.349(6) 0.3710(5) 0.045(5) Uani 1 1 d U
H9 H 0.0573 0.5574 0.3516 0.054 Uiso 0.50 1 d P
O2 O 0.2234(6) 0.394(4) 0.1609(5) 0.035(4) Uani 1 1 d U
H2 H 0.1660 0.5371 0.1486 0.042 Uiso 0.50 1 d P
O6 O 0.3087(5) 0.319(6) 0.3762(5) 0.038(16) Uani 1 1 d .
H6 H 0.2890 -0.4742 0.3906 0.045 Uiso 0.50 1 d P
O10 O 0.0160(6) -0.125(6) 0.3224(5) 0.042(5) Uani 1 1 d U
H10 H 0.0426 0.6720 0.3408 0.051 Uiso 0.50 1 d P
O3 O 0.3533(6) 0.652(6) 0.1182(4) 0.040(5) Uani 1 1 d U
H3 H 0.3463 0.5095 0.0745 0.048 Uiso 0.50 1 d P
O4 O 0.3332(6) 0.757(6) 0.2465(5) 0.041(4) Uani 1 1 d U
H4 H 0.3584 -0.0416 0.2377 0.049 Uiso 0.50 1 d P
O7 O 0.4373(5) -0.016(4) 0.4392(5) 0.030(5) Uani 1 1 d U
H7 H 0.4737 0.0067 0.4833 0.036 Uiso 0.50 1 calc PR
O8 O 0.3371(6) 0.199(5) 0.5118(4) 0.036(4) Uani 1 1 d U
H8 H 0.3434 0.4432 0.0545 0.043 Uiso 0.50 1 d P
O11 O -0.0848(5) 0.241(6) 0.3676(4) 0.079(13) Uani 1 1 d .
H11 H 0.1413 0.5999 0.1438 0.094 Uiso 0.50 1 d P
O12 O 0.0601(6) 0.004(4) 0.4637(5) 0.033(5) Uani 1 1 d U
H12 H 0.0177 0.0056 0.4850 0.040 Uiso 0.50 1 calc PR

loop_
_atom_site_aniso_label
_atom_site_aniso_U_11
_atom_site_aniso_U_22
_atom_site_aniso_U_33
_atom_site_aniso_U_23
_atom_site_aniso_U_13
_atom_site_aniso_U_12
K1 0.0362(17) 0.026(11) 0.0334(19) 0.000(2) 0.0068(14) -0.002(2)
K2 0.0354(18) 0.038(12) 0.044(2) 0.005(2) 0.0021(15) -0.006(2)
K3 0.0338(16) 0.027(11) 0.0358(18) 0.004(2) 0.0088(16) -0.008(2)
P1 0.0280(19) 0.028(12) 0.031(2) 0.008(3) 0.0043(16) 0.006(3)
P2 0.0279(19) 0.025(12) 0.030(2) -0.003(3) -0.0004(15) 0.006(3)
P3 0.0303(18) 0.009(12) 0.030(2) -0.004(3) 0.0051(16) -0.008(3)
O1 0.052(5) 0.044(13) 0.048(5) -0.005(7) 0.006(4) 0.000(8)
O5 0.037(5) 0.037(13) 0.038(4) 0.012(6) 0.009(4) -0.015(7)
O9 0.039(4) 0.041(13) 0.048(5) -0.008(7) 0.003(4) -0.010(7)
O2 0.033(4) 0.039(13) 0.035(4) 0.007(6) 0.013(3) -0.005(6)
O6 0.026(5) 0.05(6) 0.037(6) 0.000(9) 0.005(4) 0.028(9)
O10 0.041(5) 0.041(13) 0.042(5) -0.019(7) 0.006(4) 0.002(7)
O3 0.047(4) 0.037(13) 0.033(4) 0.009(6) 0.008(4) -0.006(7)
O4 0.051(5) 0.047(13) 0.034(4) -0.003(7) 0.024(4) -0.008(7)
O7 0.028(4) 0.023(13) 0.031(4) -0.020(5) -0.003(3) 0.000(6)
O8 0.044(4) 0.035(13) 0.024(4) -0.016(6) 0.003(3) -0.001(7)
O11 0.033(4) 0.18(4) 0.023(5) -0.017(8) 0.009(3) -0.003(10)
O12 0.027(4) 0.033(13) 0.041(5) -0.004(6) 0.013(4) -0.003(6)

loop_
_atom_type_symbol
_atom_type_description
_atom_type_scat_dispersion_real
_atom_type_scat_dispersion_imag
_atom_type_scat_source
O O 0.0106 0.0060 'International Tables Vol C Tables 4.2.6.8 and 6.1.1.4'
H H 0.0000 0.0000 'International Tables Vol C Tables 4.2.6.8 and 6.1.1.4'
P P 0.1023 0.0942 'International Tables Vol C Tables 4.2.6.8 and 6.1.1.4'
K K 0.2009 0.2494 'International Tables Vol C Tables 4.2.6.8 and 6.1.1.4'

loop_
_geom_angle_atom_site_label_1
_geom_angle_atom_site_label_2
_geom_angle_atom_site_label_3
_geom_angle
_geom_angle_site_symmetry_1
_geom_angle_site_symmetry_3
O9 K1 O10 50.8(6) . .
O9 K1 O6 70.8(3) . .
O10 K1 O6 110.7(3) . .
O9 K1 O11 136.3(3) . 2_545
O10 K1 O11 92.9(4) . 2_545
O6 K1 O11 152.9(3) . 2_545
O9 K1 O2 120.6(6) . .
O10 K1 O2 151.5(4) . .
O6 K1 O2 86.2(4) . .
O11 K1 O2 78.1(5) 2_545 .
O9 K1 O5 70.7(5) . .
O10 K1 O5 74.9(3) . .
O6 K1 O5 50.9(8) . .
O11 K1 O5 129.0(8) 2_545 .
O2 K1 O5 131.5(3) . .
O9 K1 O4 143.9(3) . 1_545
O10 K1 O4 132.6(7) . 1_545
O6 K1 O4 77.1(4) . 1_545
O11 K1 O4 77.0(4) 2_545 1_545
O2 K1 O4 72.2(5) . 1_545
O5 K1 O4 76.4(4) . 1_545
O9 K1 O10 72.7(4) . 2
O10 K1 O10 74.0(3) . 2
O6 K1 O10 124.0(7) . 2
O11 K1 O10 74.2(5) 2_545 2
O2 K1 O10 77.5(4) . 2
O5 K1 O10 141.8(4) . 2
O4 K1 O10 141.7(3) 1_545 2
O9 K1 P2 71.7(2) . .
O10 K1 P2 94.9(2) . .
O6 K1 P2 25.9(5) . .
O11 K1 P2 144.4(4) 2_545 .
O2 K1 P2 108.1(2) . .
O5 K1 P2 25.3(4) . .
O4 K1 P2 72.2(2) 1_545 .
O10 K1 P2 141.1(4) 2 .
O9 K1 P3 25.7(5) . .
O10 K1 P3 25.4(5) . .
O6 K1 P3 89.5(2) . .
O11 K1 P3 116.4(2) 2_545 .
O2 K1 P3 142.0(4) . .
O5 K1 P3 68.6(3) . .
O4 K1 P3 143.0(4) 1_545 .
O10 K1 P3 73.8(2) 2 .
P2 K1 P3 80.76(11) . .
O9 K1 P3 115.3(3) . 2_545
O10 K1 P3 71.4(3) . 2_545
O6 K1 P3 171.0(5) . 2_545
O11 K1 P3 21.94(19) 2_545 2_545
O2 K1 P3 95.6(3) . 2_545
O5 K1 P3 123.5(6) . 2_545
O4 K1 P3 94.9(4) 1_545 2_545
O10 K1 P3 65.0(5) 2 2_545
P2 K1 P3 147.3(3) . 2_545
P3 K1 P3 94.46(13) . 2_545
O9 K1 P1 116.5(5) . .
O10 K1 P1 164.8(6) . .
O6 K1 P1 66.7(3) . .
O11 K1 P1 93.9(3) 2_545 .
O2 K1 P1 20.84(18) . .
O5 K1 P1 110.7(3) . .
O4 K1 P1 62.3(5) 1_545 .
O10 K1 P1 94.8(4) 2 .
P2 K1 P1 87.38(14) . .
P3 K1 P1 142.1(3) . .
P3 K1 P1 113.70(12) 2_545 .
O12 K2 O8 143.4(4) 4 4_565
O12 K2 O11 69.1(4) 4 2_545
O8 K2 O11 144.5(3) 4_565 2_545
O12 K2 O3 101.2(6) 4 1_545
O8 K2 O3 74.8(5) 4_565 1_545
O11 K2 O3 86.6(4) 2_545 1_545
O12 K2 O12 103.6(3) 4 4_565
O8 K2 O12 86.0(5) 4_565 4_565
O11 K2 O12 101.0(4) 2_545 4_565
O3 K2 O12 155.2(6) 1_545 4_565
O12 K2 O5 71.0(5) 4 4
O8 K2 O5 72.9(6) 4_565 4
O11 K2 O5 131.5(8) 2_545 4
O3 K2 O5 75.2(4) 1_545 4
O12 K2 O5 114.3(4) 4_565 4
O12 K2 O2 139.8(3) 4 .
O8 K2 O2 76.7(4) 4_565 .
O11 K2 O2 71.5(5) 2_545 .
O3 K2 O2 84.5(5) 1_545 .
O12 K2 O2 75.8(4) 4_565 .
O5 K2 O2 146.9(3) 4 .
O12 K2 O9 76.1(5) 4 4_565
O8 K2 O9 85.1(4) 4_565 4_565
O11 K2 O9 125.6(3) 2_545 4_565
O3 K2 O9 141.6(4) 1_545 4_565
O12 K2 O9 48.7(5) 4_565 4_565
O5 K2 O9 67.7(5) 4 4_565
O2 K2 O9 122.7(6) . 4_565
O12 K2 P3 84.9(3) 4 4_565
O8 K2 P3 90.9(4) 4_565 4_565
O11 K2 P3 110.3(3) 2_545 4_565
O3 K2 P3 163.1(2) 1_545 4_565
O12 K2 P3 25.4(2) 4_565 4_565
O5 K2 P3 92.2(4) 4 4_565
O2 K2 P3 101.2(4) . 4_565
O9 K2 P3 24.6(4) 4_565 4_565
O12 K2 P1 92.9(3) 4 1_545
O8 K2 P1 94.8(3) 4_565 1_545
O11 K2 P1 62.7(3) 2_545 1_545
O3 K2 P1 23.9(2) 1_545 1_545
O12 K2 P1 151.1(3) 4_565 1_545
O5 K2 P1 93.3(4) 4 1_545
O2 K2 P1 76.3(3) . 1_545
O9 K2 P1 160.2(5) 4_565 1_545
P3 K2 P1 173.03(13) 4_565 1_545
O12 K2 P2 128.3(2) 4 4_565
O8 K2 P2 20.23(17) 4_565 4_565
O11 K2 P2 162.5(4) 2_545 4_565
O3 K2 P2 90.1(3) 1_545 4_565
O12 K2 P2 75.5(3) 4_565 4_565
O5 K2 P2 63.6(5) 4 4_565
O2 K2 P2 91.1(3) . 4_565
O9 K2 P2 65.1(3) 4_565 4_565
P3 K2 P2 73.95(14) 4_565 4_565
P1 K2 P2 112.40(13) 1_545 4_565
O12 K2 K2 39.9(3) 4 1_545
O8 K2 K2 122.5(5) 4_565 1_545
O11 K2 K2 69.9(5) 2_545 1_545
O3 K2 K2 61.3(5) 1_545 1_545
O12 K2 K2 143.5(3) 4_565 1_545
O5 K2 K2 61.9(5) 4 1_545
O2 K2 K2 128.9(3) . 1_545
O9 K2 K2 106.8(5) 4_565 1_545
P3 K2 K2 122.83(16) 4_565 1_545
P1 K2 K2 56.82(16) 1_545 1_545
P2 K2 K2 122.95(15) 4_565 1_545
O3 K3 O7 140.1(4) 1_545 2_655
O3 K3 O1 74.6(6) 1_545 .
O7 K3 O1 104.4(6) 2_655 .
O3 K3 O1 91.5(5) 1_545 2_645
O7 K3 O1 127.9(5) 2_655 2_645
O1 K3 O1 78.8(2) . 2_645
O3 K3 O4 138.8(4) 1_545 2_645
O7 K3 O4 78.0(5) 2_655 2_645
O1 K3 O4 81.5(4) . 2_645
O1 K3 O4 50.6(7) 2_645 2_645
O3 K3 O6 124.6(7) 1_545 2_645
O7 K3 O6 77.3(5) 2_655 2_645
O1 K3 O6 148.2(3) . 2_645
O1 K3 O6 75.8(3) 2_645 2_645
O4 K3 O6 67.6(4) 2_645 2_645
O3 K3 O7 78.8(5) 1_545 2_645
O7 K3 O7 103.2(3) 2_655 2_645
O1 K3 O7 151.1(6) . 2_645
O1 K3 O7 90.8(6) 2_645 2_645
O4 K3 O7 112.6(5) 2_645 2_645
O6 K3 O7 48.4(5) 2_645 2_645
O3 K3 O8 74.2(5) 1_545 4_565
O7 K3 O8 67.0(4) 2_655 4_565
O1 K3 O8 77.5(4) . 4_565
O1 K3 O8 154.8(3) 2_645 4_565
O4 K3 O8 132.5(8) 2_645 4_565
O6 K3 O8 129.4(3) 2_645 4_565
O7 K3 O8 106.1(4) 2_645 4_565
O3 K3 P1 114.4(3) 1_545 2_645
O7 K3 P1 104.0(2) 2_655 2_645
O1 K3 P1 77.9(2) . 2_645
O1 K3 P1 24.6(5) 2_645 2_645
O4 K3 P1 26.1(5) 2_645 2_645
O6 K3 P1 71.1(2) 2_645 2_645
O7 K3 P1 103.5(2) 2_645 2_645
O8 K3 P1 150.4(4) 4_565 2_645
O3 K3 P2 103.7(5) 1_545 2_645
O7 K3 P2 85.9(3) 2_655 2_645
O1 K3 P2 166.0(4) . 2_645
O1 K3 P2 87.4(4) 2_645 2_645
O4 K3 P2 91.6(4) 2_645 2_645
O6 K3 P2 24.3(4) 2_645 2_645
O7 K3 P2 25.1(2) 2_645 2_645
O8 K3 P2 115.8(3) 4_565 2_645
P1 K3 P2 90.54(14) 2_645 2_645
O3 K3 P1 20.11(17) 1_545 1_545
O7 K3 P1 155.4(2) 2_655 1_545
O1 K3 P1 63.8(5) . 1_545
O1 K3 P1 73.1(4) 2_645 1_545
O4 K3 P1 118.7(3) 2_645 1_545
O6 K3 P1 124.6(5) 2_645 1_545
O7 K3 P1 87.4(3) 2_645 1_545
O8 K3 P1 88.8(3) 4_565 1_545
P1 K3 P1 94.79(14) 2_645 1_545
P2 K3 P1 110.1(2) 2_645 1_545
O3 K3 P1 77.0(4) 1_545 .
O7 K3 P1 89.9(4) 2_655 .
O1 K3 P1 19.9(4) . .
O1 K3 P1 98.4(4) 2_645 .
O4 K3 P1 91.5(4) 2_645 .
O6 K3 P1 157.3(5) 2_645 .
O7 K3 P1 154.3(2) 2_645 .
O8 K3 P1 58.7(3) 4_565 .
P1 K3 P1 94.43(16) 2_645 .
P2 K3 P1 174.15(15) 2_645 .
P1 K3 P1 72.62(10) 1_545 .
O4 P1 O2 107.9(7) . .
O4 P1 O3 109.7(11) . .
O2 P1 O3 110.3(5) . .
O4 P1 O1 107.9(9) . .
O2 P1 O1 111.8(12) . .
O3 P1 O1 109.2(8) . .
O4 P1 K3 56.2(6) . 2_655
O2 P1 K3 128.7(4) . 2_655
O3 P1 K3 121.0(4) . 2_655
O1 P1 K3 51.9(7) . 2_655
O4 P1 K2 94.8(8) . 1_565
O2 P1 K2 71.1(5) . 1_565
O3 P1 K2 49.5(5) . 1_565
O1 P1 K2 154.1(5) . 1_565
K3 P1 K2 147.1(3) 2_655 1_565
O4 P1 K1 90.5(7) . .
O2 P1 K1 40.5(4) . .
O3 P1 K1 150.1(5) . .
O1 P1 K1 83.8(7) . .
K3 P1 K1 88.45(14) 2_655 .
K2 P1 K1 108.77(13) 1_565 .
O4 P1 K3 83.2(7) . 1_565
O2 P1 K3 144.8(5) . 1_565
O3 P1 K3 36.5(5) . 1_565
O1 P1 K3 95.2(7) . 1_565
K3 P1 K3 85.54(14) 2_655 1_565
K2 P1 K3 74.88(15) 1_565 1_565
K1 P1 K3 173.01(17) . 1_565
O4 P1 K3 136.1(4) . .
O2 P1 K3 113.0(7) . .
O3 P1 K3 70.3(8) . .
O1 P1 K3 41.6(4) . .
K3 P1 K3 85.23(13) 2_655 .
K2 P1 K3 112.77(14) 1_565 .
K1 P1 K3 110.5(3) . .
K3 P1 K3 72.62(10) 1_565 .
O6 P2 O5 106.8(10) . .
O6 P2 O7 104.6(7) . .
O5 P2 O7 118.7(12) . .
O6 P2 O8 109.7(12) . .
O5 P2 O8 108.5(8) . .
O7 P2 O8 108.2(6) . .
O6 P2 K1 52.8(7) . .
O5 P2 K1 55.1(6) . .
O7 P2 K1 118.9(4) . .
O8 P2 K1 132.3(5) . .
O6 P2 K3 51.9(4) . 2_655
O5 P2 K3 142.9(4) . 2_655
O7 P2 K3 55.4(7) . 2_655
O8 P2 K3 107.6(8) . 2_655
K1 P2 K3 93.61(14) . 2_655
O6 P2 K2 82.8(6) . 4_566
O5 P2 K2 89.8(8) . 4_566
O7 P2 K2 145.6(5) . 4_566
O8 P2 K2 39.9(5) . 4_566
K1 P2 K2 92.56(13) . 4_566
K3 P2 K2 113.2(3) 2_655 4_566
O6 P2 K3 106.1(6) . 2_645
O5 P2 K3 86.5(8) . 2_645
O7 P2 K3 34.2(6) . 2_645
O8 P2 K3 134.4(6) . 2_645
K1 P2 K3 91.95(15) . 2_645
K3 P2 K3 74.11(11) 2_655 2_645
K2 P2 K3 171.1(2) 4_566 2_645
O9 P3 O10 105.6(9) . .
O9 P3 O11 109.0(13) . .
O10 P3 O11 111.1(7) . .
O9 P3 O12 105.2(7) . .
O10 P3 O12 114.4(10) . .
O11 P3 O12 111.1(5) . .
O9 P3 K1 55.0(7) . .
O10 P3 K1 51.2(6) . .
O11 P3 K1 131.1(4) . .
O12 P3 K1 117.7(4) . .
O9 P3 K2 52.8(4) . 4_566
O10 P3 K2 140.6(4) . 4_566
O11 P3 K2 107.4(7) . 4_566
O12 P3 K2 56.1(7) . 4_566
K1 P3 K2 96.50(13) . 4_566
O9 P3 K1 80.9(6) . 2
O10 P3 K1 90.5(6) . 2
O11 P3 K1 41.9(5) . 2
O12 P3 K1 150.8(6) . 2
K1 P3 K1 89.54(14) . 2
K2 P3 K1 113.8(3) 4_566 2
P1 O1 K3 118.5(5) . .
P1 O1 K3 103.6(11) . 2_655
K3 O1 K3 120.5(3) . 2_655
P2 O5 K1 99.6(9) . .
P2 O5 K2 122.3(5) . 4_556
K1 O5 K2 130.1(3) . 4_556
P3 O9 O10 37.2(6) . .
P3 O9 K1 99.3(11) . .
O10 O9 K1 62.4(5) . .
P3 O9 K2 102.6(5) . 4_566
O10 O9 K2 130.0(8) . 4_566
K1 O9 K2 130.0(4) . 4_566
P1 O2 K1 118.6(5) . .
P1 O2 K2 114.3(6) . .
K1 O2 K2 101.2(6) . .
P2 O6 K1 101.3(12) . .
P2 O6 K3 103.7(4) . 2_655
K1 O6 K3 128.0(3) . 2_655
P3 O10 O9 37.1(6) . .
P3 O10 K1 103.5(10) . .
O9 O10 K1 66.7(6) . .
P3 O10 K1 122.9(5) . 2_545
O9 O10 K1 145.2(8) . 2_545
K1 O10 K1 124.7(3) . 2_545
P1 O3 K3 123.4(6) . 1_565
P1 O3 K2 106.6(5) . 1_565
K3 O3 K2 107.7(8) 1_565 1_565
P1 O4 K3 97.7(10) . 2_655
P1 O4 K1 123.1(5) . 1_565
K3 O4 K1 126.7(3) 2_655 1_565
P2 O7 K3 127.7(8) . 2_645
P2 O7 K3 99.5(8) . 2_655
K3 O7 K3 103.2(3) 2_645 2_655
P2 O8 K2 119.8(5) . 4_566
P2 O8 K3 128.7(5) . 4_566
K2 O8 K3 101.3(6) 4_566 4_566
P3 O11 K1 116.2(5) . 2
P3 O11 K2 130.9(4) . 2
K1 O11 K2 106.5(6) 2 2
P3 O12 K2 131.4(8) . 4_556
P3 O12 K2 98.5(8) . 4_566
K2 O12 K2 103.6(3) 4_556 4_566

loop_
_geom_bond_atom_site_label_1
_geom_bond_atom_site_label_2
_geom_bond_distance
_geom_bond_site_symmetry_2
K1 O9 2.819(15) .
K1 O10 2.720(13) .
K1 O6 2.719(14) .
K1 O11 2.720(16) 2_545
K1 O2 2.784(13) .
K1 O5 2.784(12) .
K1 O4 2.950(16) 1_545
K1 O10 2.889(15) 2
K1 P2 3.348(4) .
K1 P3 3.396(5) .
K1 P3 3.655(7) 2_545
K1 P1 3.760(7) .
K2 O12 2.721(16) 4
K2 O8 2.780(15) 4_565
K2 O11 2.896(11) 2_545
K2 O3 2.897(15) 1_545
K2 O12 2.937(17) 4_565
K2 O5 2.994(14) 4
K2 O2 3.035(15) .
K2 O9 2.856(11) 4_565
K2 P3 3.499(7) 4_565
K2 P1 3.650(7) 1_545
K2 P2 3.758(7) 4_565
K2 K2 4.449(5) 1_545
K3 O3 2.670(17) 1_545
K3 O7 2.740(16) 2_655
K3 O1 2.846(15) .
K3 O1 2.756(13) 2_645
K3 O4 2.858(14) 2_645
K3 O6 2.850(13) 2_645
K3 O7 2.935(17) 2_645
K3 O8 3.031(13) 4_565
K3 P1 3.407(4) 2_645
K3 P2 3.516(8) 2_645
K3 P1 3.746(7) 1_545
K3 P1 3.766(8) .
P1 O4 1.51(2) .
P1 O2 1.524(11) .
P1 O3 1.542(12) .
P1 O1 1.46(2) .
P1 K3 3.407(4) 2_655
P1 K2 3.650(7) 1_565
P1 K3 3.746(7) 1_565
P2 O6 1.49(2) .
P2 O5 1.45(2) .
P2 O7 1.511(9) .
P2 O8 1.498(11) .
P2 K3 3.516(8) 2_655
P2 K2 3.758(7) 4_566
P2 K3 3.853(7) 2_645
P3 O9 1.49(2) .
P3 O10 1.495(19) .
P3 O11 1.522(13) .
P3 O12 1.516(10) .
P3 K2 3.499(7) 4_566
P3 K1 3.655(7) 2
O1 K3 2.756(13) 2_655
O5 K2 2.994(14) 4_556
O9 O10 2.38(3) .
O9 K2 2.856(11) 4_566
O6 K3 2.850(13) 2_655
O10 K1 2.889(15) 2_545
O3 K3 2.670(17) 1_565
O3 K2 2.897(15) 1_565
O4 K3 2.858(14) 2_655
O4 K1 2.950(15) 1_565
O7 K3 2.740(16) 2_645
O7 K3 2.935(17) 2_655
O8 K2 2.780(15) 4_566
O8 K3 3.031(13) 4_566
O11 K1 2.720(15) 2
O11 K2 2.896(11) 2
O12 K2 2.721(16) 4_556
O12 K2 2.937(17) 4_566
